data_7000640
loop_
_publ_author_name
'Takamizawa, Satoshi'
'Nakata, Ei-ichi'
'Miyake, Ryosuke'

_publ_section_title
;
 Structural susceptibility of gas inclusion crystal to external gas
 pressure and temperature: force guide role of channel
;
_journal_issue 10
_journal_name_full 'Dalton Transactions'
_journal_page_first 1752
_journal_page_last 1760
_journal_paper_doi 10.1039/b813178c
_journal_year 2009
_chemical_formula_sum 'C33.8 H31.18 Cu2 N2 O8'
_chemical_formula_weight 720.44
_chemical_name_systematic
; 
 ? 
;
_space_group_IT_number 15
_symmetry_cell_setting monoclinic
_symmetry_space_group_name_Hall '-C 2yc'
_symmetry_space_group_name_H-M 'C 1 2/c 1'
_atom_sites_solution_hydrogens geom
_atom_sites_solution_primary direct
_atom_sites_solution_secondary difmap
_audit_creation_method SHELXL-97
_cell_angle_alpha 90.00
_cell_angle_beta 99.259(3)
_cell_angle_gamma 90.00
_cell_formula_units_Z 4
_cell_length_a 18.563(3)
_cell_length_b 9.7095(13)
_cell_length_c 19.354(3)
_cell_measurement_temperature 298
_cell_volume 3442.9(9)
_computing_cell_refinement 'Bruker SMART'
_computing_data_collection 'Bruker SMART'
_computing_data_reduction 'Bruker SAINT'
_computing_molecular_graphics 'Bruker SHELXTL'
_computing_publication_material 'Bruker SHELXTL'
_computing_structure_refinement 'SHELXL-97 (Sheldrick, 1997)'
_computing_structure_solution 'SHELXS-97 (Sheldrick, 1990)'
_diffrn_ambient_temperature 298
_diffrn_detector_area_resol_mean 8.366
_diffrn_measured_fraction_theta_full 0.992
_diffrn_measured_fraction_theta_max 0.992
_diffrn_measurement_device_type 'CCD area detector'
_diffrn_measurement_method 'phi and omega scans'
_diffrn_radiation_monochromator graphite
_diffrn_radiation_source 'fine-focus sealed tube'
_diffrn_radiation_type MoK\a
_diffrn_radiation_wavelength 0.71073
_diffrn_reflns_av_R_equivalents 0.0977
_diffrn_reflns_av_sigmaI/netI 0.1255
_diffrn_reflns_limit_h_max 17
_diffrn_reflns_limit_h_min -24
_diffrn_reflns_limit_k_max 12
_diffrn_reflns_limit_k_min -12
_diffrn_reflns_limit_l_max 25
_diffrn_reflns_limit_l_min -23
_diffrn_reflns_number 12380
_diffrn_reflns_theta_full 28.28
_diffrn_reflns_theta_max 28.28
_diffrn_reflns_theta_min 2.37
_exptl_absorpt_coefficient_mu 1.286
_exptl_absorpt_correction_T_max 0.8821
_exptl_absorpt_correction_T_min 0.5381
_exptl_absorpt_correction_type empirical
_exptl_absorpt_process_details
;
SADABS; Sheldrick, 1996
;
_exptl_crystal_colour blue
_exptl_crystal_density_diffrn 1.396
_exptl_crystal_density_method 'not measured'
_exptl_crystal_description plate
_exptl_crystal_F_000 1488
_exptl_crystal_size_max 0.55
_exptl_crystal_size_mid 0.20
_exptl_crystal_size_min 0.10
_refine_diff_density_max 0.749
_refine_diff_density_min -0.467
_refine_diff_density_rms 0.085
_refine_ls_extinction_method none
_refine_ls_goodness_of_fit_ref 0.898
_refine_ls_hydrogen_treatment mixed
_refine_ls_matrix_type full
_refine_ls_number_parameters 223
_refine_ls_number_reflns 4229
_refine_ls_number_restraints 25
_refine_ls_restrained_S_all 0.895
_refine_ls_R_factor_all 0.1542
_refine_ls_R_factor_gt 0.0568
_refine_ls_shift/su_max 0.000
_refine_ls_shift/su_mean 0.000
_refine_ls_structure_factor_coef Fsqd
_refine_ls_weighting_details 'calc w=1/[\s^2^(Fo^2^)+(0.0439P)^2^+0.0000P] where P=(Fo^2^+2Fc^2^)/3'
_refine_ls_weighting_scheme calc
_refine_ls_wR_factor_gt 0.0993
_refine_ls_wR_factor_ref 0.1285
_reflns_number_gt 1858
_reflns_number_total 4229
_reflns_threshold_expression >2sigma(I)
_cod_data_source_file b813178c.txt
_cod_data_source_block 311131
_cod_depositor_comments
;
The following automatic conversions were performed:
'_symmetry_cell_setting' value 'Monoclinic' changed to 'monoclinic'
according to '/home/saulius/struct/CIF-dictionaries/cif_core.dic'
dictionary named 'cif_core.dic' version 2.4.1 from 2010-06-29.

Automatic conversion script
Id: cif_fix_enum 1527 2010-12-29 10:47:43Z saulius 
;
_cod_original_cell_volume 3442.8(8)
_cod_original_sg_symbol_H-M C2/c
_cod_original_formula_sum 'C33.80 H31.18 Cu2 N2 O8'
_cod_database_code 7000640

loop_
_symmetry_equiv_pos_as_xyz
'x, y, z'
'-x, y, -z+1/2'
'x+1/2, y+1/2, z'
'-x+1/2, y+1/2, -z+1/2'
'-x, -y, -z'
'x, -y, z-1/2'
'-x+1/2, -y+1/2, -z'
'x+1/2, -y+1/2, z-1/2'

loop_
_atom_site_label
_atom_site_type_symbol
_atom_site_fract_x
_atom_site_fract_y
_atom_site_fract_z
_atom_site_U_iso_or_equiv
_atom_site_adp_type
_atom_site_occupancy
_atom_site_symmetry_multiplicity
_atom_site_calc_flag
_atom_site_refinement_flags
_atom_site_disorder_assembly
_atom_site_disorder_group
C1 C 0.1237(2) 0.7310(4) 0.2116(2) 0.0442(11) Uani 1 1 d . . .
C2 C 0.1982(2) 0.7309(4) 0.1917(2) 0.0476(12) Uani 1 1 d . . .
C3 C 0.2278(3) 0.8512(5) 0.1701(3) 0.0710(17) Uani 1 1 d . . .
H3 H 0.2011 0.9349 0.1694 0.085 Uiso 1 1 calc R . .
C4 C 0.2950(3) 0.8509(6) 0.1500(4) 0.088(2) Uani 1 1 d . . .
H4 H 0.3151 0.9341 0.1357 0.105 Uiso 1 1 calc R . .
C5 C 0.3333(3) 0.7301(7) 0.1506(3) 0.0865(19) Uani 1 1 d . . .
H5 H 0.3793 0.7289 0.1350 0.104 Uiso 1 1 calc R . .
C6 C 0.3055(3) 0.6119(6) 0.1735(4) 0.081(2) Uani 1 1 d . . .
H6 H 0.3330 0.5291 0.1759 0.097 Uiso 1 1 calc R . .
C7 C 0.2382(3) 0.6123(5) 0.1931(3) 0.0631(16) Uani 1 1 d . . .
H7 H 0.2187 0.5289 0.2080 0.076 Uiso 1 1 calc R . .
C8 C 0.0647(2) 0.7225(5) 0.3757(3) 0.0488(12) Uani 1 1 d . . .
C9 C 0.1043(3) 0.7190(5) 0.4486(3) 0.0537(12) Uani 1 1 d . . .
C10 C 0.1391(3) 0.8334(6) 0.4778(4) 0.0833(19) Uani 1 1 d . . .
H10 H 0.1376 0.9169 0.4520 0.100 Uiso 1 1 calc R . .
C11 C 0.1770(4) 0.8266(7) 0.5457(4) 0.103(2) Uani 1 1 d . . .
H11 H 0.2022 0.9060 0.5655 0.123 Uiso 1 1 calc R . .
C12 C 0.1790(4) 0.7114(8) 0.5840(4) 0.105(2) Uani 1 1 d . . .
H12 H 0.2046 0.7095 0.6307 0.126 Uiso 1 1 calc R . .
C13 C 0.1439(4) 0.5975(7) 0.5552(4) 0.105(2) Uani 1 1 d . . .
H13 H 0.1445 0.5155 0.5821 0.126 Uiso 1 1 calc R . .
C14 C 0.1077(3) 0.6000(5) 0.4877(3) 0.0810(19) Uani 1 1 d . . .
H14 H 0.0847 0.5187 0.4677 0.097 Uiso 1 1 calc R . .
C15 C 0.0300(2) 1.1560(4) 0.2044(3) 0.0455(12) Uani 1 1 d . . .
H15 H 0.0524 1.1081 0.1706 0.055 Uiso 1 1 calc R . .
C16 C 0.0301(2) 0.2981(4) 0.2037(2) 0.0438(11) Uani 1 1 d . . .
H16 H 0.0520 0.3456 0.1695 0.053 Uiso 1 1 calc R . .
Cu1 Cu 0.0000 0.85956(6) 0.2500 0.0424(3) Uani 1 2 d S . .
Cu2 Cu 0.0000 0.59307(6) 0.2500 0.0441(3) Uani 1 2 d S . .
N1 N 0.0000 1.0842(4) 0.2500 0.0375(13) Uani 1 2 d S . .
N2 N 0.0000 0.3691(4) 0.2500 0.0384(13) Uani 1 2 d S . .
O1 O 0.09217(16) 0.8444(3) 0.21407(18) 0.0536(9) Uani 1 1 d . . .
O2 O 0.09795(16) 0.6156(3) 0.22529(18) 0.0542(9) Uani 1 1 d . . .
O3 O 0.05510(16) 0.8373(3) 0.34556(16) 0.0533(9) Uani 1 1 d . . .
O4 O 0.04223(18) 0.6085(3) 0.34889(17) 0.0573(10) Uani 1 1 d . . .
C1S C 0.0733(5) 0.8059(9) 0.0129(5) 0.175(6) Uani 0.898(17) 1 d PD . .
H1S H 0.052(4) 0.847(8) -0.031(2) 0.263 Uiso 0.898(17) 1 d PD . .
H2S H 0.1251(9) 0.799(9) 0.014(5) 0.263 Uiso 0.898(17) 1 d PD . .
H3S H 0.063(5) 0.862(8) 0.051(3) 0.263 Uiso 0.898(17) 1 d PD . .
H4S H 0.053(4) 0.715(4) 0.017(5) 0.263 Uiso 0.898(17) 1 d PD . .

loop_
_atom_site_aniso_label
_atom_site_aniso_U_11
_atom_site_aniso_U_22
_atom_site_aniso_U_33
_atom_site_aniso_U_23
_atom_site_aniso_U_13
_atom_site_aniso_U_12
C1 0.053(3) 0.033(2) 0.046(3) -0.003(2) 0.005(2) -0.001(2)
C2 0.046(3) 0.042(2) 0.055(3) -0.007(2) 0.008(2) 0.002(2)
C3 0.060(4) 0.064(3) 0.094(5) 0.017(3) 0.028(3) 0.003(3)
C4 0.060(4) 0.102(5) 0.107(6) 0.026(4) 0.031(4) -0.009(4)
C5 0.046(4) 0.127(5) 0.087(5) -0.007(4) 0.012(3) 0.011(4)
C6 0.056(4) 0.087(4) 0.098(6) -0.017(4) 0.004(4) 0.022(3)
C7 0.052(4) 0.054(3) 0.082(5) -0.011(3) 0.006(3) 0.009(2)
C8 0.051(3) 0.042(2) 0.055(3) -0.002(3) 0.014(2) -0.001(2)
C9 0.060(3) 0.055(3) 0.046(3) -0.002(3) 0.009(2) 0.000(3)
C10 0.108(5) 0.072(3) 0.066(5) -0.007(3) 0.001(4) -0.014(3)
C11 0.121(6) 0.099(5) 0.079(6) -0.025(4) -0.010(5) -0.021(4)
C12 0.113(6) 0.128(6) 0.064(5) -0.003(5) -0.013(4) 0.013(5)
C13 0.142(7) 0.104(5) 0.060(5) 0.012(4) -0.006(5) 0.011(5)
C14 0.104(5) 0.071(4) 0.064(5) 0.005(3) 0.002(4) 0.002(3)
C15 0.058(3) 0.025(2) 0.058(4) -0.002(2) 0.024(2) 0.0023(19)
C16 0.060(3) 0.029(3) 0.048(3) 0.008(2) 0.025(2) 0.0033(19)
Cu1 0.0545(6) 0.0157(3) 0.0593(7) 0.000 0.0162(4) 0.000
Cu2 0.0596(6) 0.0167(3) 0.0568(7) 0.000 0.0116(5) 0.000
N1 0.046(3) 0.020(2) 0.047(4) 0.000 0.010(3) 0.000
N2 0.046(3) 0.024(2) 0.048(4) 0.000 0.018(3) 0.000
O1 0.057(2) 0.0286(16) 0.080(3) 0.0040(15) 0.0249(18) 0.0067(14)
O2 0.057(2) 0.0298(15) 0.080(3) 0.0000(15) 0.0213(18) -0.0004(14)
O3 0.072(2) 0.0323(16) 0.055(3) 0.0009(14) 0.0076(18) -0.0053(14)
O4 0.082(3) 0.0349(16) 0.052(3) 0.0009(14) 0.0029(19) -0.0010(15)
C1S 0.195(11) 0.201(11) 0.141(11) -0.014(8) 0.061(8) -0.065(8)

loop_
_atom_type_symbol
_atom_type_description
_atom_type_scat_dispersion_real
_atom_type_scat_dispersion_imag
_atom_type_scat_source
C C 0.0033 0.0016 'International Tables Vol C Tables 4.2.6.8 and 6.1.1.4'
H H 0.0000 0.0000 'International Tables Vol C Tables 4.2.6.8 and 6.1.1.4'
N N 0.0061 0.0033 'International Tables Vol C Tables 4.2.6.8 and 6.1.1.4'
O O 0.0106 0.0060 'International Tables Vol C Tables 4.2.6.8 and 6.1.1.4'
Cu Cu 0.3201 1.2651 'International Tables Vol C Tables 4.2.6.8 and 6.1.1.4'

loop_
_geom_angle_atom_site_label_1
_geom_angle_atom_site_label_2
_geom_angle_atom_site_label_3
_geom_angle
_geom_angle_site_symmetry_1
_geom_angle_site_symmetry_3
_geom_angle_publ_flag
O1 C1 O2 125.3(4) . . ?
O1 C1 C2 117.9(4) . . ?
O2 C1 C2 116.8(4) . . ?
C7 C2 C3 118.5(5) . . ?
C7 C2 C1 121.1(4) . . ?
C3 C2 C1 120.4(4) . . ?
C4 C3 C2 120.6(5) . . ?
C3 C4 C5 119.8(5) . . ?
C6 C5 C4 120.0(6) . . ?
C5 C6 C7 120.1(5) . . ?
C6 C7 C2 121.0(5) . . ?
O3 C8 O4 124.9(4) . . ?
O3 C8 C9 118.3(4) . . ?
O4 C8 C9 116.8(4) . . ?
C10 C9 C14 118.6(5) . . ?
C10 C9 C8 120.4(5) . . ?
C14 C9 C8 121.0(5) . . ?
C9 C10 C11 119.3(6) . . ?
C12 C11 C10 121.9(6) . . ?
C11 C12 C13 118.9(6) . . ?
C12 C13 C14 120.5(6) . . ?
C13 C14 C9 120.8(6) . . ?
N1 C15 C16 122.5(4) . 1_565 ?
N2 C16 C15 120.9(4) . 1_545 ?
O1 Cu1 O1 171.34(15) . 2 ?
O1 Cu1 O3 90.55(14) . 2 ?
O1 Cu1 O3 88.50(14) 2 2 ?
O1 Cu1 O3 88.50(14) . . ?
O1 Cu1 O3 90.55(14) 2 . ?
O3 Cu1 O3 167.45(16) 2 . ?
O1 Cu1 N1 94.33(7) . . ?
O1 Cu1 N1 94.33(7) 2 . ?
O3 Cu1 N1 96.28(8) 2 . ?
O3 Cu1 N1 96.28(8) . . ?
O1 Cu1 Cu2 85.67(7) . . ?
O1 Cu1 Cu2 85.67(7) 2 . ?
O3 Cu1 Cu2 83.72(8) 2 . ?
O3 Cu1 Cu2 83.72(8) . . ?
N1 Cu1 Cu2 180.000(1) . . ?
O4 Cu2 O4 171.20(16) 2 . ?
O4 Cu2 O2 89.67(14) 2 . ?
O4 Cu2 O2 89.36(14) . . ?
O4 Cu2 O2 89.36(14) 2 2 ?
O4 Cu2 O2 89.67(14) . 2 ?
O2 Cu2 O2 167.23(15) . 2 ?
O4 Cu2 N2 94.40(8) 2 . ?
O4 Cu2 N2 94.40(8) . . ?
O2 Cu2 N2 96.39(8) . . ?
O2 Cu2 N2 96.39(8) 2 . ?
O4 Cu2 Cu1 85.60(8) 2 . ?
O4 Cu2 Cu1 85.60(8) . . ?
O2 Cu2 Cu1 83.61(8) . . ?
O2 Cu2 Cu1 83.61(8) 2 . ?
N2 Cu2 Cu1 180.0 . . ?
C15 N1 C15 116.0(5) . 2 ?
C15 N1 Cu1 122.0(2) . . ?
C15 N1 Cu1 122.0(2) 2 . ?
C16 N2 C16 117.2(5) . 2 ?
C16 N2 Cu2 121.4(2) . . ?
C16 N2 Cu2 121.4(2) 2 . ?
C1 O1 Cu1 121.5(3) . . ?
C1 O2 Cu2 123.1(3) . . ?
C8 O3 Cu1 123.0(3) . . ?
C8 O4 Cu2 121.5(3) . . ?

loop_
_geom_bond_atom_site_label_1
_geom_bond_atom_site_label_2
_geom_bond_distance
_geom_bond_site_symmetry_2
_geom_bond_publ_flag
C1 O1 1.251(5) . ?
C1 O2 1.263(4) . ?
C1 C2 1.494(6) . ?
C2 C7 1.368(5) . ?
C2 C3 1.383(6) . ?
C3 C4 1.365(7) . ?
C4 C5 1.370(7) . ?
C5 C6 1.362(7) . ?
C6 C7 1.363(7) . ?
C8 O3 1.257(5) . ?
C8 O4 1.265(5) . ?
C8 C9 1.482(6) . ?
C9 C10 1.362(6) . ?
C9 C14 1.377(6) . ?
C10 C11 1.388(8) . ?
C11 C12 1.340(8) . ?
C12 C13 1.357(8) . ?
C13 C14 1.370(8) . ?
C15 N1 1.317(4) . ?
C15 C16 1.380(5) 1_565 ?
C16 N2 1.323(4) . ?
C16 C15 1.380(5) 1_545 ?
Cu1 O1 1.953(3) . ?
Cu1 O1 1.953(3) 2 ?
Cu1 O3 1.976(3) 2 ?
Cu1 O3 1.976(3) . ?
Cu1 N1 2.181(4) . ?
Cu1 Cu2 2.5875(8) . ?
Cu2 O4 1.954(3) 2 ?
Cu2 O4 1.954(3) . ?
Cu2 O2 1.965(3) . ?
Cu2 O2 1.965(3) 2 ?
Cu2 N2 2.175(4) . ?
N1 C15 1.317(4) 2 ?
N2 C16 1.323(4) 2 ?

loop_
_geom_torsion_atom_site_label_1
_geom_torsion_atom_site_label_2
_geom_torsion_atom_site_label_3
_geom_torsion_atom_site_label_4
_geom_torsion
_geom_torsion_site_symmetry_1
_geom_torsion_site_symmetry_2
_geom_torsion_site_symmetry_3
_geom_torsion_site_symmetry_4
_geom_torsion_publ_flag
O1 C1 C2 C7 174.8(4) . . . . ?
O2 C1 C2 C7 -4.4(7) . . . . ?
O1 C1 C2 C3 -6.2(7) . . . . ?
O2 C1 C2 C3 174.5(4) . . . . ?
C7 C2 C3 C4 0.8(9) . . . . ?
C1 C2 C3 C4 -178.1(5) . . . . ?
C2 C3 C4 C5 0.5(10) . . . . ?
C3 C4 C5 C6 -2.3(10) . . . . ?
C4 C5 C6 C7 2.8(10) . . . . ?
C5 C6 C7 C2 -1.4(9) . . . . ?
C3 C2 C7 C6 -0.4(8) . . . . ?
C1 C2 C7 C6 178.6(5) . . . . ?
O3 C8 C9 C10 -10.4(7) . . . . ?
O4 C8 C9 C10 170.7(5) . . . . ?
O3 C8 C9 C14 170.8(5) . . . . ?
O4 C8 C9 C14 -8.1(7) . . . . ?
C14 C9 C10 C11 0.1(9) . . . . ?
C8 C9 C10 C11 -178.7(6) . . . . ?
C9 C10 C11 C12 -1.5(12) . . . . ?
C10 C11 C12 C13 1.1(12) . . . . ?
C11 C12 C13 C14 0.7(12) . . . . ?
C12 C13 C14 C9 -2.1(11) . . . . ?
C10 C9 C14 C13 1.6(10) . . . . ?
C8 C9 C14 C13 -179.6(6) . . . . ?
O1 Cu1 Cu2 O4 -83.51(14) . . . 2 ?
O1 Cu1 Cu2 O4 96.49(14) 2 . . 2 ?
O3 Cu1 Cu2 O4 7.52(14) 2 . . 2 ?
O3 Cu1 Cu2 O4 -172.48(14) . . . 2 ?
N1 Cu1 Cu2 O4 -104(42) . . . 2 ?
O1 Cu1 Cu2 O4 96.49(14) . . . . ?
O1 Cu1 Cu2 O4 -83.51(14) 2 . . . ?
O3 Cu1 Cu2 O4 -172.48(14) 2 . . . ?
O3 Cu1 Cu2 O4 7.52(14) . . . . ?
N1 Cu1 Cu2 O4 76(44) . . . . ?
O1 Cu1 Cu2 O2 6.65(14) . . . . ?
O1 Cu1 Cu2 O2 -173.35(14) 2 . . . ?
O3 Cu1 Cu2 O2 97.68(14) 2 . . . ?
O3 Cu1 Cu2 O2 -82.32(14) . . . . ?
N1 Cu1 Cu2 O2 -14(42) . . . . ?
O1 Cu1 Cu2 O2 -173.35(14) . . . 2 ?
O1 Cu1 Cu2 O2 6.65(14) 2 . . 2 ?
O3 Cu1 Cu2 O2 -82.32(14) 2 . . 2 ?
O3 Cu1 Cu2 O2 97.68(14) . . . 2 ?
N1 Cu1 Cu2 O2 166(44) . . . 2 ?
O1 Cu1 Cu2 N2 -159(100) . . . . ?
O1 Cu1 Cu2 N2 21(100) 2 . . . ?
O3 Cu1 Cu2 N2 -68(100) 2 . . . ?
O3 Cu1 Cu2 N2 112(100) . . . . ?
N1 Cu1 Cu2 N2 0(43) . . . . ?
C16 C15 N1 C15 -0.2(3) 1_565 . . 2 ?
C16 C15 N1 Cu1 179.8(3) 1_565 . . . ?
O1 Cu1 N1 C15 30.7(2) . . . . ?
O1 Cu1 N1 C15 -149.3(2) 2 . . . ?
O3 Cu1 N1 C15 -60.4(2) 2 . . . ?
O3 Cu1 N1 C15 119.6(2) . . . . ?
Cu2 Cu1 N1 C15 51(41) . . . . ?
O1 Cu1 N1 C15 -149.3(2) . . . 2 ?
O1 Cu1 N1 C15 30.7(2) 2 . . 2 ?
O3 Cu1 N1 C15 119.6(2) 2 . . 2 ?
O3 Cu1 N1 C15 -60.4(2) . . . 2 ?
Cu2 Cu1 N1 C15 -129(44) . . . 2 ?
C15 C16 N2 C16 -0.2(3) 1_545 . . 2 ?
C15 C16 N2 Cu2 179.8(3) 1_545 . . . ?
O4 Cu2 N2 C16 52.6(2) 2 . . . ?
O4 Cu2 N2 C16 -127.4(2) . . . . ?
O2 Cu2 N2 C16 -37.6(2) . . . . ?
O2 Cu2 N2 C16 142.4(2) 2 . . . ?
Cu1 Cu2 N2 C16 128(100) . . . . ?
O4 Cu2 N2 C16 -127.4(2) 2 . . 2 ?
O4 Cu2 N2 C16 52.6(2) . . . 2 ?
O2 Cu2 N2 C16 142.4(2) . . . 2 ?
O2 Cu2 N2 C16 -37.6(2) 2 . . 2 ?
Cu1 Cu2 N2 C16 -52(100) . . . 2 ?
O2 C1 O1 Cu1 6.5(6) . . . . ?
C2 C1 O1 Cu1 -172.7(3) . . . . ?
O1 Cu1 O1 C1 -8.8(3) 2 . . . ?
O3 Cu1 O1 C1 -92.5(3) 2 . . . ?
O3 Cu1 O1 C1 75.0(3) . . . . ?
N1 Cu1 O1 C1 171.2(3) . . . . ?
Cu2 Cu1 O1 C1 -8.8(3) . . . . ?
O1 C1 O2 Cu2 2.5(6) . . . . ?
C2 C1 O2 Cu2 -178.3(3) . . . . ?
O4 Cu2 O2 C1 78.6(3) 2 . . . ?
O4 Cu2 O2 C1 -92.6(3) . . . . ?
O2 Cu2 O2 C1 -7.0(3) 2 . . . ?
N2 Cu2 O2 C1 173.0(3) . . . . ?
Cu1 Cu2 O2 C1 -7.0(3) . . . . ?
O4 C8 O3 Cu1 1.4(7) . . . . ?
C9 C8 O3 Cu1 -177.4(3) . . . . ?
O1 Cu1 O3 C8 -93.1(4) . . . . ?
O1 Cu1 O3 C8 78.3(4) 2 . . . ?
O3 Cu1 O3 C8 -7.3(3) 2 . . . ?
N1 Cu1 O3 C8 172.7(3) . . . . ?
Cu2 Cu1 O3 C8 -7.3(3) . . . . ?
O3 C8 O4 Cu2 8.8(6) . . . . ?
C9 C8 O4 Cu2 -172.4(3) . . . . ?
O4 Cu2 O4 C8 -10.7(3) 2 . . . ?
O2 Cu2 O4 C8 73.0(4) . . . . ?
O2 Cu2 O4 C8 -94.3(4) 2 . . . ?
N2 Cu2 O4 C8 169.3(3) . . . . ?
Cu1 Cu2 O4 C8 -10.7(3) . . . . ?
